data_4032998
loop_
_publ_author_name
'Takahashi, Yuka'
'Ikeda, Hirotaka'
'Kanase, Yuki'
'Makino, Kosho'
'Tabata, Hidetsugu'
'Oshitari, Tetsuta'
'Inagaki, Satoshi'
'Otani, Yuko'
'Natsugari, Hideaki'
'Takahashi, Hideyo'
'Ohwada, Tomohiko'

_publ_section_title
;
 Elucidation of the E-Amide Preference of N-Acyl Azoles.
;
_journal_issue 21
_journal_name_full 'The Journal of organic chemistry'
_journal_page_first 11370
_journal_page_last 11382
_journal_paper_doi 10.1021/acs.joc.7b01759
_journal_volume 82
_journal_year 2017
_chemical_formula_moiety 'C11 H7 Cl3 N2 O'
_chemical_formula_sum 'C11 H7 Cl3 N2 O'
_chemical_formula_weight 289.55
_space_group_crystal_system monoclinic
_space_group_IT_number 14
_space_group_name_Hall '-P 2yn'
_space_group_name_H-M_alt 'P 1 21/n 1'
_symmetry_space_group_name_Hall '-P 2yn'
_symmetry_space_group_name_H-M 'P 1 21/n 1'
_atom_sites_solution_hydrogens geom
_atom_sites_solution_primary direct
_atom_sites_solution_secondary difmap
_cell_angle_alpha 90.0000
_cell_angle_beta 90.2370(12)
_cell_angle_gamma 90.0000
_cell_formula_units_Z 4
_cell_length_a 7.42034(13)
_cell_length_b 21.1494(4)
_cell_length_c 7.77399(15)
_cell_measurement_reflns_used 7569
_cell_measurement_temperature 173
_cell_measurement_theta_max 68.39
_cell_measurement_theta_min 4.18
_cell_volume 1220.01(4)
_computing_cell_refinement 'RAPID AUTO'
_computing_data_collection 'RAPID AUTO (Rigaku, ????)'
_computing_data_reduction 'RAPID AUTO'
_computing_molecular_graphics 'CrystalStructure 4.2.2'
_computing_publication_material 'CrystalStructure 4.2.2 (Rigaku, 2016)'
_computing_structure_refinement 'SHELXL97 (Sheldrick, 2008)'
_computing_structure_solution 'SIR92 (Altomare, et al., 1994)'
_diffrn_ambient_temperature 173
_diffrn_detector_area_resol_mean 10.000
_diffrn_measured_fraction_theta_full 1.000
_diffrn_measured_fraction_theta_max 0.998
_diffrn_measurement_device_type 'Rigaku R-AXIS RAPID'
_diffrn_measurement_method \w
_diffrn_radiation_type 'Cu K\a'
_diffrn_radiation_wavelength 1.54187
_diffrn_reflns_av_R_equivalents 0.0576
_diffrn_reflns_Laue_measured_fraction_full 1.000
_diffrn_reflns_Laue_measured_fraction_max 0.998
_diffrn_reflns_limit_h_max 8
_diffrn_reflns_limit_h_min -8
_diffrn_reflns_limit_k_max 25
_diffrn_reflns_limit_k_min -25
_diffrn_reflns_limit_l_max 9
_diffrn_reflns_limit_l_min -9
_diffrn_reflns_number 12557
_diffrn_reflns_point_group_measured_fraction_full 1.000
_diffrn_reflns_point_group_measured_fraction_max 0.998
_diffrn_reflns_theta_full 67.687
_diffrn_reflns_theta_max 68.247
_diffrn_reflns_theta_min 4.181
_diffrn_standards_number 0
_exptl_absorpt_coefficient_mu 6.677
_exptl_absorpt_correction_T_max 0.513
_exptl_absorpt_correction_T_min 0.396
_exptl_absorpt_correction_type multi-scan
_exptl_absorpt_process_details 'ABSCOR (Rigaku, 1995)'
_exptl_crystal_colour colorless
_exptl_crystal_density_diffrn 1.576
_exptl_crystal_density_method 'not measured'
_exptl_crystal_description block
_exptl_crystal_F_000 584.00
_exptl_crystal_size_max 0.300
_exptl_crystal_size_mid 0.250
_exptl_crystal_size_min 0.100
_refine_diff_density_max 0.35
_refine_diff_density_min -0.35
_refine_ls_extinction_method none
_refine_ls_goodness_of_fit_ref 1.056
_refine_ls_hydrogen_treatment refxyz
_refine_ls_number_parameters 182
_refine_ls_number_reflns 2226
_refine_ls_number_restraints 0
_refine_ls_R_factor_all 0.0427
_refine_ls_R_factor_gt 0.0346
_refine_ls_shift/su_max 0.000
_refine_ls_structure_factor_coef Fsqd
_refine_ls_weighting_details 'w = 1/[\s^2^(Fo^2^)+(0.0500P)^2^+0.7000P] where P=(Fo^2^+2Fc^2^)/3'
_refine_ls_weighting_scheme calc
_refine_ls_wR_factor_gt 0.0863
_refine_ls_wR_factor_ref 0.1000
_reflns_Friedel_coverage 0.000
_reflns_number_gt 1867
_reflns_number_total 2226
_reflns_threshold_expression F^2^>2.0\s(F^2^)
_cod_data_source_file jo7b01759_si_002.cif
_cod_data_source_block 141224_YT3-22-40_compound_9b
_cod_depositor_comments 'Adding full bibliography for 4032995--4033001.cif.'
_cod_database_code 4032998
_shelxl_version_number 2013-4

loop_
_space_group_symop_id
_space_group_symop_operation_xyz
1 +X,+Y,+Z
2 1/2-X,1/2+Y,1/2-Z
3 -X,-Y,-Z
4 -1/2+X,-1/2-Y,-1/2+Z

loop_
_atom_site_label
_atom_site_type_symbol
_atom_site_fract_x
_atom_site_fract_y
_atom_site_fract_z
_atom_site_U_iso_or_equiv
_atom_site_adp_type
_atom_site_occupancy
_atom_site_site_symmetry_order
_atom_site_calc_flag
Cl1 Cl 0.56869(8) 0.05391(3) 0.78001(7) 0.03699(19) Uani 1 1 d
Cl2 Cl 0.32561(8) 0.16806(3) 0.20143(8) 0.0422(2) Uani 1 1 d
Cl3 Cl 0.94665(8) 0.03986(3) 0.19239(8) 0.0439(2) Uani 1 1 d
O1 O 0.1501(2) 0.09692(9) 0.5527(2) 0.0450(5) Uani 1 1 d
N1 N 0.2963(2) 0.17898(9) 0.6818(2) 0.0260(4) Uani 1 1 d
N2 N 0.2180(3) 0.25067(9) 0.8765(2) 0.0313(4) Uani 1 1 d
C1 C 0.1621(3) 0.20077(11) 0.7941(3) 0.0262(5) Uani 1 1 d
C2 C 0.3929(3) 0.26261(12) 0.8191(3) 0.0317(5) Uani 1 1 d
C3 C 0.4442(3) 0.21970(11) 0.7023(3) 0.0291(5) Uani 1 1 d
C4 C -0.0168(4) 0.16998(14) 0.8155(4) 0.0386(6) Uani 1 1 d
C5 C 0.2874(3) 0.12634(11) 0.5733(3) 0.0292(5) Uani 1 1 d
C6 C 0.4594(3) 0.10883(10) 0.4830(3) 0.0264(5) Uani 1 1 d
C7 C 0.5938(3) 0.07347(11) 0.5640(3) 0.0262(5) Uani 1 1 d
C8 C 0.7449(3) 0.05217(11) 0.4787(3) 0.0297(5) Uani 1 1 d
C9 C 0.7623(3) 0.06765(11) 0.3058(3) 0.0300(5) Uani 1 1 d
C10 C 0.6347(3) 0.10331(11) 0.2209(3) 0.0297(5) Uani 1 1 d
C11 C 0.4851(3) 0.12314(11) 0.3100(3) 0.0295(5) Uani 1 1 d
H1 H 0.457(3) 0.2959(11) 0.864(3) 0.022(6) Uiso 1 1 d
H2 H 0.552(4) 0.2152(13) 0.636(3) 0.041(7) Uiso 1 1 d
H3 H 0.002(4) 0.1246(17) 0.847(4) 0.064(10) Uiso 1 1 d
H4 H -0.086(4) 0.1724(14) 0.703(4) 0.050(8) Uiso 1 1 d
H5 H -0.076(4) 0.1911(14) 0.906(4) 0.046(8) Uiso 1 1 d
H6 H 0.640(4) 0.1137(13) 0.104(4) 0.044(8) Uiso 1 1 d
H7 H 0.824(4) 0.0282(12) 0.536(3) 0.034(7) Uiso 1 1 d

loop_
_atom_site_aniso_label
_atom_site_aniso_U_11
_atom_site_aniso_U_22
_atom_site_aniso_U_33
_atom_site_aniso_U_23
_atom_site_aniso_U_13
_atom_site_aniso_U_12
Cl1 0.0432(4) 0.0440(4) 0.0239(3) 0.0015(2) 0.0010(2) -0.0005(3)
Cl2 0.0393(4) 0.0459(4) 0.0415(4) 0.0093(3) -0.0037(3) 0.0091(3)
Cl3 0.0385(4) 0.0553(4) 0.0380(4) -0.0068(3) 0.0116(3) 0.0103(3)
O1 0.0297(9) 0.0461(11) 0.0593(12) -0.0184(9) 0.0074(8) -0.0083(8)
N1 0.0260(10) 0.0250(10) 0.0272(10) -0.0021(8) 0.0049(7) -0.0004(7)
N2 0.0323(10) 0.0330(11) 0.0286(10) -0.0005(8) 0.0087(8) 0.0025(8)
C1 0.0277(11) 0.0278(12) 0.0230(11) 0.0022(9) 0.0076(9) 0.0041(9)
C2 0.0316(12) 0.0320(13) 0.0315(12) -0.0027(10) 0.0068(10) -0.0046(10)
C3 0.0270(12) 0.0303(12) 0.0300(12) -0.0004(10) 0.0071(9) -0.0020(9)
C4 0.0317(14) 0.0424(16) 0.0419(15) -0.0060(12) 0.0149(12) -0.0033(11)
C5 0.0288(12) 0.0286(12) 0.0302(12) -0.0018(9) 0.0035(9) 0.0016(10)
C6 0.0281(12) 0.0247(11) 0.0266(11) -0.0060(9) 0.0024(9) -0.0021(9)
C7 0.0299(12) 0.0269(11) 0.0219(11) -0.0042(9) 0.0032(9) -0.0021(9)
C8 0.0288(12) 0.0283(12) 0.0321(12) -0.0028(10) -0.0041(10) 0.0026(10)
C9 0.0306(12) 0.0315(12) 0.0280(12) -0.0067(10) 0.0057(9) -0.0025(10)
C10 0.0368(13) 0.0305(12) 0.0217(11) -0.0037(9) 0.0027(10) -0.0021(10)
C11 0.0314(12) 0.0256(11) 0.0316(12) -0.0018(9) -0.0023(9) 0.0006(10)

loop_
_atom_type_symbol
_atom_type_description
_atom_type_scat_dispersion_real
_atom_type_scat_dispersion_imag
_atom_type_scat_source
C C 0.0181 0.0091
;
International Tables for Crystallography
(Vol. C, Tables 4.2.6.8 and 6.1.1.4)
;
H H 0.0000 0.0000
;
International Tables for Crystallography
(Vol. C, Table 6.1.1.4)
;
O O 0.0492 0.0322
;
International Tables for Crystallography
(Vol. C, Tables 4.2.6.8 and 6.1.1.4)
;
N N 0.0311 0.0180
;
International Tables for Crystallography
(Vol. C, Tables 4.2.6.8 and 6.1.1.4)
;
Cl Cl 0.3639 0.7018
;
International Tables for Crystallography
(Vol. C, Tables 4.2.6.8 and 6.1.1.4)
;

loop_
_geom_angle_atom_site_label_1
_geom_angle_atom_site_label_2
_geom_angle_atom_site_label_3
_geom_angle
C5 N1 C3 126.31(19)
C5 N1 C1 127.18(19)
C3 N1 C1 106.50(18)
C1 N2 C2 106.50(19)
N2 C1 N1 110.29(19)
N2 C1 C4 125.6(2)
N1 C1 C4 124.1(2)
C3 C2 N2 111.2(2)
C3 C2 H1 128.8(15)
N2 C2 H1 120.1(15)
C2 C3 N1 105.6(2)
C2 C3 H2 132.2(16)
N1 C3 H2 122.2(16)
C1 C4 H3 108.9(19)
C1 C4 H4 109.3(17)
H3 C4 H4 109(2)
C1 C4 H5 107.1(17)
H3 C4 H5 110(3)
H4 C4 H5 113(2)
O1 C5 N1 122.0(2)
O1 C5 C6 121.9(2)
N1 C5 C6 116.06(19)
C11 C6 C7 116.9(2)
C11 C6 C5 121.1(2)
C7 C6 C5 121.82(19)
C8 C7 C6 122.6(2)
C8 C7 Cl1 118.45(18)
C6 C7 Cl1 118.95(16)
C7 C8 C9 117.8(2)
C7 C8 H7 118.6(17)
C9 C8 H7 123.5(17)
C10 C9 C8 121.8(2)
C10 C9 Cl3 118.98(18)
C8 C9 Cl3 119.23(18)
C11 C10 C9 118.7(2)
C11 C10 H6 117.0(17)
C9 C10 H6 124.3(17)
C10 C11 C6 122.3(2)
C10 C11 Cl2 118.16(18)
C6 C11 Cl2 119.55(18)

loop_
_geom_bond_atom_site_label_1
_geom_bond_atom_site_label_2
_geom_bond_distance
Cl1 C7 1.740(2)
Cl2 C11 1.734(2)
Cl3 C9 1.733(2)
O1 C5 1.204(3)
N1 C5 1.398(3)
N1 C3 1.404(3)
N1 C1 1.404(3)
N2 C1 1.302(3)
N2 C2 1.397(3)
C1 C4 1.489(3)
C2 C3 1.340(3)
C2 H1 0.92(2)
C3 H2 0.96(3)
C4 H3 1.00(3)
C4 H4 1.01(3)
C4 H5 0.94(3)
C5 C6 1.505(3)
C6 C11 1.392(3)
C6 C7 1.395(3)
C7 C8 1.381(3)
C8 C9 1.390(3)
C8 H7 0.89(3)
C9 C10 1.377(3)
C10 C11 1.377(3)
C10 H6 0.94(3)

loop_
_geom_torsion_atom_site_label_1
_geom_torsion_atom_site_label_2
_geom_torsion_atom_site_label_3
_geom_torsion_atom_site_label_4
_geom_torsion
C2 N2 C1 N1 -0.1(2)
C2 N2 C1 C4 179.1(2)
C5 N1 C1 N2 179.3(2)
C3 N1 C1 N2 0.6(2)
C5 N1 C1 C4 0.0(4)
C3 N1 C1 C4 -178.7(2)
C1 N2 C2 C3 -0.4(3)
N2 C2 C3 N1 0.8(3)
C5 N1 C3 C2 -179.5(2)
C1 N1 C3 C2 -0.8(2)
C3 N1 C5 O1 -173.7(2)
C1 N1 C5 O1 7.8(4)
C3 N1 C5 C6 5.9(3)
C1 N1 C5 C6 -172.5(2)
O1 C5 C6 C11 76.4(3)
N1 C5 C6 C11 -103.3(2)
O1 C5 C6 C7 -98.5(3)
N1 C5 C6 C7 81.8(3)
C11 C6 C7 C8 -1.1(3)
C5 C6 C7 C8 174.1(2)
C11 C6 C7 Cl1 -179.78(16)
C5 C6 C7 Cl1 -4.6(3)
C6 C7 C8 C9 0.7(3)
Cl1 C7 C8 C9 179.39(17)
C7 C8 C9 C10 0.4(3)
C7 C8 C9 Cl3 -178.10(17)
C8 C9 C10 C11 -1.0(3)
Cl3 C9 C10 C11 177.49(18)
C9 C10 C11 C6 0.6(3)
C9 C10 C11 Cl2 179.94(18)
C7 C6 C11 C10 0.5(3)
C5 C6 C11 C10 -174.7(2)
C7 C6 C11 Cl2 -178.92(16)
C5 C6 C11 Cl2 5.9(3)
